data_2004432
loop_
_publ_author_name
'Lalancette, R. A.'
'Cot\'e, M. L.'
'Thompson, H. W.'

_publ_section_title
;
 (+-)-<i>trans</i>-2-Benzoylcyclohexanecarboxylic Acid. Structure and
 Hydrogen-Bonding Pattern of a \g-Keto Acid
;
_journal_issue 1
_journal_name_full 'Acta Crystallographica Section C'
_journal_page_first 244
_journal_page_last 246
_journal_paper_doi 10.1107/S0108270195010407
_journal_volume 52
_journal_year 1996
_chemical_formula_moiety 'C14 H16 O3'
_chemical_formula_sum 'C14 H16 O3'
_chemical_formula_weight 232.3
_space_group_IT_number 14
_symmetry_cell_setting monoclinic
_symmetry_space_group_name_Hall '-P 2yn'
_symmetry_space_group_name_H-M 'P 1 21/n 1'
_atom_type_scat_source IntTabIV
_cell_angle_alpha 90
_cell_angle_beta 99.053(9)
_cell_angle_gamma 90
_cell_formula_units_Z 8
_cell_length_a 5.774(1)
_cell_length_b 40.748(6)
_cell_length_c 10.648(1)
_cell_measurement_reflns_used 22
_cell_measurement_temperature 297
_cell_measurement_theta_max 14.77
_cell_measurement_theta_min 7.95
_cell_volume 2474.0(6)
_diffrn_measurement_device 'Siemens P4'
_diffrn_measurement_method \q/2\q
_diffrn_radiation_type MoK\a
_diffrn_radiation_wavelength 0.71073
_diffrn_reflns_av_R_equivalents 0.0206
_diffrn_reflns_limit_h_max 6
_diffrn_reflns_limit_h_min 0
_diffrn_reflns_limit_k_max 43
_diffrn_reflns_limit_k_min 0
_diffrn_reflns_limit_l_max 11
_diffrn_reflns_limit_l_min -11
_diffrn_reflns_number 3596
_diffrn_reflns_theta_max 22.5
_diffrn_standards_decay_% 2.97
_diffrn_standards_interval_count 47
_diffrn_standards_number 3
_exptl_absorpt_coefficient_mu 0.086
_exptl_absorpt_correction_T_max 0.97391
_exptl_absorpt_correction_T_min 0.94762
_exptl_absorpt_correction_type analytical
_exptl_crystal_colour colorless
_exptl_crystal_density_diffrn 1.247
_exptl_crystal_description 'flattened hexagonal prism'
_exptl_crystal_size_max 0.82
_exptl_crystal_size_mid 0.60
_exptl_crystal_size_min 0.40
_refine_diff_density_max 0.15
_refine_diff_density_min -0.14
_refine_ls_extinction_coef '\c = 0.0012'
_refine_ls_extinction_method 'F* = F/(1 + 0.002F^2^\c/sin2\q)^1/4^'
_refine_ls_goodness_of_fit_obs 1.56
_refine_ls_number_parameters 311
_refine_ls_number_reflns 2289
_refine_ls_R_factor_obs 0.0531
_refine_ls_shift/esd_max 0.138
_refine_ls_structure_factor_coef F
_refine_ls_weighting_details 'w = 1/[\s^2^(F) + 0.0007F^2^]'
_refine_ls_weighting_scheme calc
_refine_ls_wR_factor_obs 0.0630
_reflns_number_observed 2289
_reflns_number_total 3227
_reflns_observed_criterion >4\s(F)
_cod_data_source_file pt1013.cif
_cod_data_source_block pt1013a
_cod_depositor_comments
;
The following automatic conversions were performed:

'_refine_ls_weighting_scheme' value 'w = 1/[\s^2^(F) + 0.0007F^2^]'
was changed to 'calc'. New tag '_refine_ls_weighting_details' was
created. The value of the new tag was set to 'w = 1/[\s^2^(F) +
0.0007F^2^]'.

Automatic conversion script
Id: cif_fix_values 3143 2015-03-26 13:38:13Z robertas 
;
_cod_original_cell_volume 2474.2(6)
_cod_original_sg_symbol_H-M 'P 21/n'
_cod_database_code 2004432

loop_
_symmetry_equiv_pos_as_xyz
x,y,z
1/2+x,1/2-y,1/2+z
-x,-y,-z
1/2-x,1/2+y,1/2-z

loop_
_atom_site_label
_atom_site_fract_x
_atom_site_fract_y
_atom_site_fract_z
_atom_site_U_iso_or_equiv
O(1A) .6839(4) .0634(1) .6385(2) .069(1)
O(2A) .3925(4) .1067(1) .8313(2) .072(1)
O(3A) .6681(4) .0817(1) .9663(2) .066(1)
C(1A) .4161(5) .0482(1) .8245(2) .046(1)
C(2A) .3075(5) .0490(1) .6838(2) .043(1)
C(3A) .2366(5) .0146(1) .6369(3) .057(1)
C(4A) .0704(6) -.0014(1) .7158(3) .061(1)
C(5A) .1752(6) -.0017(1) .8562(3) .069(1)
C(6A) .2452(6) .0328(1) .9032(3) .064(1)
C(7A) .4920(5) .0813(1) .8736(3) .049(1)
C(8A) .4727(5) .0631(1) .6014(3) .046(1)
C(9A) .3782(5) .0747(1) .4710(2) .044(1)
C(10A) .5195(5) .0717(1) .3773(3) .057(1)
C(11A) .4422(7) .0829(1) .2560(3) .074(2)
C(12A) .2270(7) .0979(1) .2268(3) .072(1)
C(13A) .0884(6) .1014(1) .3184(3) .064(1)
C(14A) .1611(5) .0896(1) .4401(3) .051(1)
O(1B) -.5164(4) .1857(1) .2330(2) .072(1)
O(2B) -.2231(4) .1416(1) .0544(2) .067(1)
O(3B) -.4897(4) .1662(1) -.0867(2) .073(1)
C(1B) -.2383(5) .2002(1) .0518(2) .047(1)
C(2B) -.1398(5) .2021(1) .1934(2) .044(1)
C(3B) -.0833(5) .2381(1) .2279(3) .055(1)
C(4B) .0961(6) .2520(1) .1506(3) .063(1)
C(5B) .0183(6) .2475(1) .0085(3) .068(1)
C(6B) -.0527(6) .2126(1) -.0260(3) .062(1)
C(7B) -.3179(5) .1666(1) .0081(3) .048(1)
C(8B) -.3080(5) .1877(1) .2754(3) .048(1)
C(9B) -.2195(5) .1765(1) .4075(3) .045(1)
C(10B) -.3706(5) .1592(1) .4726(3) .057(1)
C(11B) -.2980(6) .1489(1) .5957(3) .067(1)
C(12B) -.0751(6) .1558(1) .6563(3) .067(1)
C(13B) .0764(6) .1726(1) .5935(3) .068(1)
C(14B) .0071(5) .1825(1) .4690(3) .057(1)
H(15) .6983 .1049 .9940 .080
H(1AA) .5544 .0348 .8322 .049(4)
H(2AA) .1725 .0631 .6773 .049(4)
H(3AA) .3750 .0013 .6414 .072(3)
H(3AB) .1601 .0159 .5502 .072(3)
H(4AA) -.0743 .0106 .7049 .072(3)
H(4AB) .0407 -.0236 .6874 .072(3)
H(5AA) .0612 -.0102 .9043 .072(3)
H(5AB) .3115 -.0155 .8683 .072(3)
H(6AA) .1073 .0462 .8968 .072(3)
H(6AB) .3189 .0316 .9904 .072(3)
H(10A) .6719 .0618 .3975 .072(3)
H(11A) .5387 .0800 .1911 .072(3)
H(12A) .1751 .1061 .1425 .072(3)
H(13A) -.0610 .1121 .2983 .072(3)
H(14A) .0608 .0918 .5035 .072(3)
H(16) -.5263 .1430 -.1133 .080
H(1BA) -.3753 .2139 .0382 .048(4)
H(2BA) .0004 .1891 .2098 .049(4)
H(3BA) -.0207 .2395 .3167 .072(3)
H(3BB) -.2249 .2507 .2107 .072(3)
H(4BA) .2429 .2409 .1750 .072(3)
H(4BB) .1159 .2750 .1688 .072(3)
H(5BA) .1456 .2536 -.0350 0.72(3)
H(5BB) -.1132 .2617 -.0183 .072(3)
H(6BA) -.1161 .2116 -.1149 .072(3)
H(6BB) .0833 .1988 -.0092 .072(3)
H(10B) -.5273 .1545 .4316 .072(3)
H(11B) -.4036 .1367 .6393 .072(3)
H(12B) -.0259 .1488 .7425 .072(3)
H(13B) .2315 .1777 .6360 .072(3)
H(14B) .1167 .1936 .4247 .072(3)

loop_
_geom_angle_atom_site_label_1
_geom_angle_atom_site_label_2
_geom_angle_atom_site_label_3
_geom_angle_site_symmetry_1
_geom_angle_site_symmetry_3
_geom_angle
_geom_angle_publ_flag
C(2A) C(1A) C(6A) . . 110.3(2) yes
C(2A) C(1A) C(7A) . . 112.0(2) yes
C(6A) C(1A) C(7A) . . 111.1(2) yes
C(1A) C(2A) C(3A) . . 110.3(2) yes
C(1A) C(2A) C(8A) . . 112.3(2) yes
C(3A) C(2A) C(8A) . . 108.8(2) yes
C(2A) C(3A) C(4A) . . 112.0(2) yes
C(3A) C(4A) C(5A) . . 111.0(3) yes
C(4A) C(5A) C(6A) . . 111.1(3) yes
C(1A) C(6A) C(5A) . . 111.1(3) yes
O(2A) C(7A) O(3A) . . 122.2(3) yes
O(2A) C(7A) C(1A) . . 122.5(2) yes
O(3A) C(7A) C(1A) . . 115.3(3) yes
O(1A) C(8A) C(2A) . . 120.4(2) yes
O(1A) C(8A) C(9A) . . 120.0(3) yes
C(2A) C(8A) C(9A) . . 119.5(2) yes
C(8A) C(9A) C(10A) . . 118.1(3) yes
C(8A) C(9A) C(14A) . . 123.1(3) yes
C(10A) C(9A) C(14A) . . 118.7(2) yes
C(9A) C(10A) C(11A) . . 120.2(3) yes
C(10A) C(11A) C(12A) . . 120.5(3) yes
C(11A) C(12A) C(13A) . . 119.7(3) yes
C(12A) C(13A) C(14A) . . 120.6(3) yes
C(9A) C(14A) C(13A) . . 120.3(3) yes
O(2A) H(16) O(3B) 1_454 . 173.8(2) yes
C(7A) O(2A) H(16) . 1_454 122.5(2) yes
C(7A) O(3A) H(15) . . 108.4(3) yes
C(2B) C(1B) C(6B) . . 109.4(2) yes
C(2B) C(1B) C(7B) . . 113.7(2) yes
C(6B) C(1B) C(7B) . . 109.8(2) yes
C(1B) C(2B) C(3B) . . 108.4(2) yes
C(1B) C(2B) C(8B) . . 112.1(2) yes
C(3B) C(2B) C(8B) . . 111.1(2) yes
C(2B) C(3B) C(4B) . . 111.2(3) yes
C(3B) C(4B) C(5B) . . 111.9(3) yes
C(4B) C(5B) C(6B) . . 112.4(3) yes
C(1B) C(6B) C(5B) . . 111.3(3) yes
O(2B) C(7B) O(3B) . . 122.6(3) yes
O(2B) C(7B) C(1B) . . 122.8(2) yes
O(3B) C(7B) C(1B) . . 114.5(3) yes
O(1B) C(8B) C(2B) . . 119.7(2) yes
O(1B) C(8B) C(9B) . . 120.0(3) yes
C(2B) C(8B) C(9B) . . 120.3(2) yes
C(8B) C(9B) C(10B) . . 118.5(2) yes
C(8B) C(9B) C(14B) . . 123.2(3) yes
C(10B) C(9B) C(14B) . . 118.3(3) yes
C(9B) C(10B) C(11B) . . 120.6(3) yes
C(10B) C(11B) C(12B) . . 120.4(3) yes
C(11B) C(12B) C(13B) . . 119.8(3) yes
C(12B) C(13B) C(14B) . . 120.3(3) yes
C(9B) C(14B) C(13B) . . 120.6(3) yes
O(2B) H(15) O(3A) 1_656 . 172.4(2) yes
C(7B) O(2B) H(15) . . 121.0(2) yes
C(7B) O(3B) H(16) . . 109.5(3) yes

loop_
_geom_bond_atom_site_label_1
_geom_bond_atom_site_label_2
_geom_bond_site_symmetry_2
_geom_bond_distance
_geom_bond_publ_flag
O(1A) C(8A) . 1.221(3) yes
O(2A) C(7A) . 1.232(4) yes
O(3A) C(7A) . 1.301(3) yes
C(1A) C(2A) . 1.531(3) yes
C(1A) C(6A) . 1.526(4) yes
C(1A) C(7A) . 1.490(4) yes
C(2A) C(3A) . 1.524(4) yes
C(2A) C(8A) . 1.507(4) yes
C(3A) C(4A) . 1.519(5) yes
C(4A) C(5A) . 1.522(4) yes
C(5A) C(6A) . 1.523(5) yes
C(8A) C(9A) . 1.487(4) yes
C(9A) C(10A) . 1.389(4) yes
C(9A) C(14A) . 1.385(5) yes
C(10A) C(11A) . 1.377(4) yes
C(12A) C(13A) . 1.363(5) yes
C(11A) C(12A) . 1.377(5) yes
C(13A) C(14A) . 1.384(4) yes
O(3A) O(2B) 1_656 2.655(5) yes
H(16) O(2A) 1_656 1.634(4) yes
H(15) O(3A) . 0.997(4) yes
O(1B) C(8B) . 1.220(3) yes
O(2B) C(7B) . 1.225(4) yes
O(3B) C(7B) . 1.299(3) yes
C(1B) C(2B) . 1.527(3) yes
C(1B) C(6B) . 1.540(4) yes
C(1B) C(7B) . 1.494(4) yes
C(2B) C(3B) . 1.535(4) yes
C(2B) C(8B) . 1.521(4) yes
C(3B) C(4B) . 1.530(5) yes
C(4B) C(5B) . 1.519(4) yes
C(5B) C(6B) . 1.511(5) yes
C(8B) C(9B) . 1.491(4) yes
C(9B) C(10B) . 1.388(4) yes
C(9B) C(14B) . 1.390(4) yes
C(10B) C(11B) . 1.378(4) yes
C(11B) C(12B) . 1.375(5) yes
C(12B) C(13B) . 1.367(5) yes
C(13B) C(14B) . 1.383(4) yes
O(3B) O(2A) 1_454 2.630(5) yes
H(15) O(2B) 1_656 1.663(4) yes
H(16) O(3B) . 1.000(4) yes
